data_2311493
loop_
_publ_author_name
'Zhu, Shuguang'
'Schriver, Melbourne J.'
'Hendsbee, Arthur D.'
'Masuda, Jason D.'

_publ_section_title
;
 The crystal structures of two isomers of
 5-(phenyl-iso-thia-zol-yl)-1,3,4-oxa-thia-zol-2-one.
;
_journal_issue 'Pt 11'
_journal_name_full 'Acta crystallographica. Section E, Crystallographic communications'
_journal_page_first 1726
_journal_page_last 1731
_journal_paper_doi 10.1107/S2056989017015067
_journal_volume 73
_journal_year 2017
_chemical_formula_iupac 'C11 H6 N2 O2 S2'
_chemical_formula_moiety 'C11 H6 N2 O2 S2'
_chemical_formula_sum 'C11 H6 N2 O2 S2'
_chemical_formula_weight 262.30
_chemical_name_systematic
;
5-(3-Phenylisothiazol-4-yl)-1,3,4-oxathiazol-2-one
;
_space_group_crystal_system monoclinic
_space_group_IT_number 14
_space_group_name_Hall '-P 2ybc'
_space_group_name_H-M_alt 'P 1 21/c 1'
_atom_sites_solution_hydrogens geom
_audit_creation_method SHELXL-2014/7
_cell_angle_alpha 90
_cell_angle_beta 90.3990(10)
_cell_angle_gamma 90
_cell_formula_units_Z 4
_cell_length_a 9.7202(6)
_cell_length_b 9.9723(6)
_cell_length_c 11.2165(7)
_cell_measurement_reflns_used 6714
_cell_measurement_temperature 296(2)
_cell_measurement_theta_max 28.28
_cell_measurement_theta_min 2.73
_cell_volume 1087.22(12)
_computing_cell_refinement
;
SAINT (Bruker, 2008)
;
_computing_data_collection
;
APEX2 (Bruker, 2008)
;
_computing_data_reduction
;
SAINT (Bruker, 2008)
;
_computing_publication_material
;
SHELXL2014 (Sheldrick, 2015)
;
_computing_structure_refinement
;
SHELXL2014 (Sheldrick, 2015)
;
_computing_structure_solution
;
SHELXS97 (Sheldrick, 2008)
;
_diffrn_ambient_temperature 296(2)
_diffrn_measured_fraction_theta_full 0.996
_diffrn_measured_fraction_theta_max 0.994
_diffrn_measurement_device_type 'Bruker APEXII CCD'
_diffrn_measurement_method '\f and \w scans'
_diffrn_radiation_type MoK\a
_diffrn_radiation_wavelength 0.71073
_diffrn_reflns_av_R_equivalents 0.0168
_diffrn_reflns_limit_h_max 12
_diffrn_reflns_limit_h_min -12
_diffrn_reflns_limit_k_max 9
_diffrn_reflns_limit_k_min -12
_diffrn_reflns_limit_l_max 14
_diffrn_reflns_limit_l_min -14
_diffrn_reflns_number 8041
_diffrn_reflns_theta_full 25.242
_diffrn_reflns_theta_max 26.995
_diffrn_reflns_theta_min 2.926
_exptl_absorpt_coefficient_mu 0.478
_exptl_absorpt_correction_T_max 0.837
_exptl_absorpt_correction_T_min 0.719
_exptl_absorpt_correction_type multi-scan
_exptl_absorpt_process_details
;
(SADABS; Bruker, 2008)
;
_exptl_crystal_colour colorless
_exptl_crystal_density_diffrn 1.602
_exptl_crystal_description block
_exptl_crystal_F_000 536
_exptl_crystal_size_max 0.483
_exptl_crystal_size_mid 0.425
_exptl_crystal_size_min 0.372
_refine_diff_density_max 0.367
_refine_diff_density_min -0.276
_refine_ls_extinction_coef 0.018(2)
_refine_ls_extinction_expression Fc^*^=kFc[1+0.001xFc^2^\l^3^/sin(2\q)]^-1/4^
_refine_ls_extinction_method
;
SHELXL2014 (Sheldrick, 2015)
;
_refine_ls_goodness_of_fit_ref 1.016
_refine_ls_hydrogen_treatment constr
_refine_ls_matrix_type full
_refine_ls_number_parameters 155
_refine_ls_number_reflns 2362
_refine_ls_number_restraints 0
_refine_ls_restrained_S_all 1.016
_refine_ls_R_factor_all 0.0309
_refine_ls_R_factor_gt 0.0297
_refine_ls_shift/su_max 0.001
_refine_ls_shift/su_mean 0.000
_refine_ls_structure_factor_coef Fsqd
_refine_ls_weighting_details 'w=1/[\s^2^(Fo^2^)+(0.0465P)^2^+0.4061P] where P=(Fo^2^+2Fc^2^)/3'
_refine_ls_weighting_scheme calc
_refine_ls_wR_factor_gt 0.0814
_refine_ls_wR_factor_ref 0.0831
_reflns_number_gt 2228
_reflns_number_total 2362
_reflns_threshold_expression 'I > 2\s(I)'
_cod_data_source_file hb7705sup1.cif
_cod_data_source_block II
_cod_original_sg_symbol_H-M 'P 21/c'
_cod_database_code 2311493
_shelx_space_group_comment
;
The symmetry employed for this shelxl refinement is uniquely defined
by the following loop, which should always be used as a source of
symmetry information in preference to the above space-group names.
They are only intended as comments.
;

loop_
_space_group_symop_operation_xyz
'x, y, z'
'-x, y+1/2, -z+1/2'
'-x, -y, -z'
'x, -y-1/2, z-1/2'

loop_
_atom_site_type_symbol
_atom_site_label
_atom_site_fract_x
_atom_site_fract_y
_atom_site_fract_z
_atom_site_U_iso_or_equiv
_atom_site_adp_type
_atom_site_calc_flag
_atom_site_occupancy
S S2 0.45224(4) 0.17168(4) 0.50567(3) 0.04262(13) Uani d 1
S S1 0.88687(4) 0.63218(4) 0.59213(4) 0.04650(14) Uani d 1
O O1 0.65815(9) 0.53305(10) 0.65111(8) 0.0330(2) Uani d 1
C C1 0.74809(14) 0.63165(15) 0.69017(12) 0.0365(3) Uani d 1
C C3 0.62185(13) 0.35992(13) 0.50912(11) 0.0288(3) Uani d 1
O O2 0.72696(12) 0.69783(14) 0.77664(11) 0.0542(3) Uani d 1
C C2 0.70630(13) 0.47087(13) 0.55025(10) 0.0288(3) Uani d 1
N N2 0.55493(14) 0.18187(13) 0.38899(11) 0.0427(3) Uani d 1
N N1 0.82008(12) 0.51010(13) 0.50596(10) 0.0395(3) Uani d 1
C C4 0.51836(13) 0.30589(14) 0.57667(12) 0.0330(3) Uani d 1
H H4 0.4894 0.3384 0.6501 0.040 Uiso calc 1
C C5 0.63936(13) 0.28477(14) 0.40146(11) 0.0325(3) Uani d 1
C C6 0.74116(14) 0.31005(14) 0.30578(11) 0.0337(3) Uani d 1
C C11 0.83741(15) 0.21201(15) 0.27851(13) 0.0386(3) Uani d 1
H H11A 0.8384 0.1317 0.3206 0.046 Uiso calc 1
C C7 0.73957(18) 0.42883(17) 0.24153(14) 0.0472(4) Uani d 1
H H7A 0.6757 0.4951 0.2595 0.057 Uiso calc 1
C C10 0.93225(15) 0.23383(18) 0.18830(14) 0.0465(4) Uani d 1
H H10A 0.9976 0.1687 0.1710 0.056 Uiso calc 1
C C9 0.92952(19) 0.3518(2) 0.12467(15) 0.0530(4) Uani d 1
H H9A 0.9927 0.3662 0.0641 0.064 Uiso calc 1
C C8 0.8330(2) 0.4488(2) 0.15076(15) 0.0560(4) Uani d 1
H H8A 0.8307 0.5280 0.1070 0.067 Uiso calc 1

loop_
_atom_site_aniso_label
_atom_site_aniso_U_11
_atom_site_aniso_U_22
_atom_site_aniso_U_33
_atom_site_aniso_U_12
_atom_site_aniso_U_13
_atom_site_aniso_U_23
S2 0.0448(2) 0.0372(2) 0.0460(2) -0.01130(15) 0.00795(16) -0.00051(15)
S1 0.0414(2) 0.0518(3) 0.0465(2) -0.01591(16) 0.01521(16) -0.01786(17)
O1 0.0314(4) 0.0366(5) 0.0311(4) -0.0004(4) 0.0070(3) -0.0061(4)
C1 0.0343(6) 0.0385(7) 0.0368(7) 0.0007(5) 0.0045(5) -0.0079(6)
C3 0.0290(6) 0.0297(6) 0.0277(6) 0.0022(5) 0.0018(4) 0.0015(5)
O2 0.0487(6) 0.0632(7) 0.0508(6) -0.0034(5) 0.0123(5) -0.0286(6)
C2 0.0309(6) 0.0307(6) 0.0248(5) 0.0034(5) 0.0032(4) -0.0011(5)
N2 0.0485(7) 0.0387(7) 0.0409(6) -0.0091(5) 0.0072(5) -0.0070(5)
N1 0.0380(6) 0.0447(7) 0.0359(6) -0.0089(5) 0.0103(5) -0.0122(5)
C4 0.0341(6) 0.0325(6) 0.0325(6) 0.0005(5) 0.0038(5) 0.0025(5)
C5 0.0345(6) 0.0321(6) 0.0310(6) 0.0003(5) 0.0017(5) -0.0014(5)
C6 0.0359(7) 0.0375(7) 0.0277(6) -0.0039(5) 0.0018(5) -0.0069(5)
C11 0.0390(7) 0.0394(7) 0.0375(7) -0.0018(6) -0.0013(5) -0.0091(6)
C7 0.0556(9) 0.0439(9) 0.0422(8) 0.0062(7) 0.0132(7) 0.0012(7)
C10 0.0381(7) 0.0568(10) 0.0448(8) -0.0001(7) 0.0056(6) -0.0179(7)
C9 0.0525(9) 0.0679(11) 0.0389(8) -0.0095(8) 0.0164(7) -0.0097(8)
C8 0.0709(11) 0.0543(10) 0.0432(8) -0.0021(8) 0.0166(8) 0.0065(7)

loop_
_atom_type_symbol
_atom_type_description
_atom_type_scat_dispersion_real
_atom_type_scat_dispersion_imag
_atom_type_scat_source
C C 0.0033 0.0016 'International Tables Vol C Tables 4.2.6.8 and 6.1.1.4'
H H 0.0000 0.0000 'International Tables Vol C Tables 4.2.6.8 and 6.1.1.4'
N N 0.0061 0.0033 'International Tables Vol C Tables 4.2.6.8 and 6.1.1.4'
O O 0.0106 0.0060 'International Tables Vol C Tables 4.2.6.8 and 6.1.1.4'
S S 0.1246 0.1234 'International Tables Vol C Tables 4.2.6.8 and 6.1.1.4'

loop_
_geom_angle_atom_site_label_1
_geom_angle_atom_site_label_2
_geom_angle_atom_site_label_3
_geom_angle
N2 S2 C4 95.45(6)
N1 S1 C1 93.61(6)
C2 O1 C1 111.27(10)
O2 C1 O1 122.58(13)
O2 C1 S1 130.46(12)
O1 C1 S1 106.96(9)
C4 C3 C5 110.58(12)
C4 C3 C2 122.58(12)
C5 C3 C2 126.64(11)
N1 C2 O1 118.86(12)
N1 C2 C3 126.82(12)
O1 C2 C3 114.23(11)
C5 N2 S2 109.98(10)
C2 N1 S1 109.27(9)
C3 C4 S2 109.25(10)
C3 C4 H4 125.4
S2 C4 H4 125.4
N2 C5 C3 114.74(12)
N2 C5 C6 118.14(12)
C3 C5 C6 127.12(12)
C7 C6 C11 119.48(13)
C7 C6 C5 121.01(13)
C11 C6 C5 119.50(13)
C6 C11 C10 120.07(15)
C6 C11 H11A 120.0
C10 C11 H11A 120.0
C8 C7 C6 120.03(15)
C8 C7 H7A 120.0
C6 C7 H7A 120.0
C9 C10 C11 120.04(15)
C9 C10 H10A 120.0
C11 C10 H10A 120.0
C10 C9 C8 119.98(15)
C10 C9 H9A 120.0
C8 C9 H9A 120.0
C9 C8 C7 120.40(17)
C9 C8 H8A 119.8
C7 C8 H8A 119.8

loop_
_geom_bond_atom_site_label_1
_geom_bond_atom_site_label_2
_geom_bond_distance
S2 N2 1.6546(13)
S2 C4 1.6827(14)
S1 N1 1.6820(12)
S1 C1 1.7463(14)
O1 C2 1.3750(14)
O1 C1 1.3849(17)
C1 O2 1.1921(17)
C3 C4 1.3737(18)
C3 C5 1.4324(17)
C3 C2 1.4511(18)
C2 N1 1.2770(17)
N2 C5 1.3208(18)
C4 H4 0.9300
C5 C6 1.4864(18)
C6 C7 1.386(2)
C6 C11 1.389(2)
C11 C10 1.391(2)
C11 H11A 0.9300
C7 C8 1.383(2)
C7 H7A 0.9300
C10 C9 1.376(3)
C10 H10A 0.9300
C9 C8 1.380(3)
C9 H9A 0.9300
C8 H8A 0.9300
